data_4025489
loop_
_publ_author_name
'David Cantillo'
'Mart\'in \'Avalos'
'Reyes Babiano'
'Pedro Cintas'
'Jos\'e L. Jim\'enez'
'Mark E. Light'
'Juan C. Palacios'

_publ_section_title
;
 Unusual Aryl Migration in a Mesomeric Betaine in the Solid and Liquid
 State: Mechanistic Insights into the SNAr Reaction
;
_journal_name_full 'Journal of Organic Chemistry'
_journal_page_first 4300
_journal_page_last 4303
_journal_paper_doi 10.1021/jo100350t
_journal_volume 75
_journal_year 2010
_chemical_absolute_configuration ad
_chemical_formula_sum 'C34 H29 N5 O12 S'
_chemical_formula_weight 731.68
_chemical_name_systematic
;
 ?
;
_space_group_IT_number 19
_symmetry_cell_setting orthorhombic
_symmetry_space_group_name_Hall 'P 2ac 2ab'
_symmetry_space_group_name_H-M 'P 21 21 21'
_atom_sites_solution_hydrogens geom
_atom_sites_solution_primary direct
_atom_sites_solution_secondary difmap
_audit_creation_method SHELXL-97
_cell_angle_alpha 90.00
_cell_angle_beta 90.00
_cell_angle_gamma 90.00
_cell_formula_units_Z 8
_cell_length_a 16.1087(2)
_cell_length_b 17.1285(3)
_cell_length_c 24.1506(4)
_cell_measurement_reflns_used 100120
_cell_measurement_temperature 120(2)
_cell_measurement_theta_max 27.48
_cell_measurement_theta_min 2.91
_cell_volume 6663.58(18)
_computing_cell_refinement 'DENZO (Otwinowski & Minor, 1997) & COLLECT (Hooft, R.W.W., 1998)'
_computing_data_collection 'COLLECT (Hooft, R.W.W., 1998)'
_computing_data_reduction 'DENZO (Otwinowski & Minor, 1997) & COLLECT (Hooft, R.W.W., 1998)'
_computing_molecular_graphics 'CAMERON (Watkin, et al., 1993)'
_computing_publication_material 'WINGX (Farrugia, 1998)'
_computing_structure_refinement 'SHELXL-97 (Sheldrick, 1997)'
_computing_structure_solution 'SHELXS-97 (Sheldrick, 1997)'
_diffrn_ambient_temperature 120(2)
_diffrn_detector_area_resol_mean 9.091
_diffrn_measured_fraction_theta_full 0.996
_diffrn_measured_fraction_theta_max 0.996
_diffrn_measurement_device_type 'Bruker-Nonius CCD camera on \k-goniostat'
_diffrn_measurement_method '\f & \w scans to fill the asymmetric unit'
_diffrn_radiation_monochromator '10cm confocal mirrors'
_diffrn_radiation_source 'Bruker Nonius FR591 Rotating Anode'
_diffrn_radiation_type MoK\a
_diffrn_radiation_wavelength 0.71073
_diffrn_reflns_av_R_equivalents 0.0621
_diffrn_reflns_av_sigmaI/netI 0.0805
_diffrn_reflns_limit_h_max 17
_diffrn_reflns_limit_h_min -20
_diffrn_reflns_limit_k_max 22
_diffrn_reflns_limit_k_min -22
_diffrn_reflns_limit_l_max 28
_diffrn_reflns_limit_l_min -31
_diffrn_reflns_number 47713
_diffrn_reflns_theta_full 27.48
_diffrn_reflns_theta_max 27.48
_diffrn_reflns_theta_min 2.92
_diffrn_standards_number 0
_exptl_absorpt_coefficient_mu 0.172
_exptl_absorpt_correction_T_max 0.9949
_exptl_absorpt_correction_T_min 0.9403
_exptl_absorpt_correction_type multi-scan
_exptl_absorpt_process_details
;
SADABS V2.10 (Sheldrick, G.M., 2003)
;
_exptl_crystal_colour Yellow
_exptl_crystal_density_diffrn 1.459
_exptl_crystal_density_method 'not measured'
_exptl_crystal_description Fragment
_exptl_crystal_F_000 3040
_exptl_crystal_size_max 0.3
_exptl_crystal_size_mid 0.22
_exptl_crystal_size_min 0.03
_refine_diff_density_max 0.280
_refine_diff_density_min -0.307
_refine_diff_density_rms 0.071
_refine_ls_abs_structure_details 'Flack H D (1983), Acta Cryst. A39, 876-881'
_refine_ls_abs_structure_Flack 0.15(8)
_refine_ls_extinction_method none
_refine_ls_goodness_of_fit_ref 1.114
_refine_ls_hydrogen_treatment constr
_refine_ls_matrix_type full
_refine_ls_number_parameters 943
_refine_ls_number_reflns 14580
_refine_ls_number_restraints 0
_refine_ls_restrained_S_all 1.114
_refine_ls_R_factor_all 0.1049
_refine_ls_R_factor_gt 0.0670
_refine_ls_shift/su_max 0.030
_refine_ls_shift/su_mean 0.000
_refine_ls_structure_factor_coef Fsqd
_refine_ls_weighting_details 'calc w=1/[\s^2^(Fo^2^)+(0.0000P)^2^+7.5940P] where P=(Fo^2^+2Fc^2^)/3'
_refine_ls_weighting_scheme calc
_refine_ls_wR_factor_gt 0.1073
_refine_ls_wR_factor_ref 0.1219
_reflns_number_gt 10822
_reflns_number_total 14580
_reflns_threshold_expression >2sigma(I)
_cod_data_source_file jo100350t_si_001.cif
_cod_data_source_block 2007acc1603
_cod_depositor_comments
;
The following automatic conversions were performed:

'_symmetry_cell_setting' value 'Orthorhombic' changed to
'orthorhombic' according to the built-in table from CIF Core
dictionary named 'cif_core.dic' version 2.4.1 from 2010-06-29.

Automatic conversion script
Id: cif_fix_values 1646 2011-03-28 12:23:43Z adriana 
;
_cod_database_code 4025489

loop_
_symmetry_equiv_pos_as_xyz
'x, y, z'
'-x+1/2, -y, z+1/2'
'-x, y+1/2, -z+1/2'
'x+1/2, -y+1/2, -z'

loop_
_atom_site_label
_atom_site_type_symbol
_atom_site_fract_x
_atom_site_fract_y
_atom_site_fract_z
_atom_site_U_iso_or_equiv
_atom_site_adp_type
_atom_site_occupancy
_atom_site_symmetry_multiplicity
_atom_site_calc_flag
_atom_site_refinement_flags
_atom_site_disorder_assembly
_atom_site_disorder_group
S1 S 0.68786(6) 0.66879(6) 0.18203(4) 0.0280(2) Uani 1 1 d . . .
O1 O 0.67295(17) 0.39268(16) 0.47270(12) 0.0374(7) Uani 1 1 d . . .
O2 O 0.79963(16) 0.44671(14) 0.46442(11) 0.0290(6) Uani 1 1 d . . .
O3 O 0.74073(18) 0.48299(17) 0.59493(12) 0.0385(7) Uani 1 1 d . . .
O4 O 0.68797(17) 0.56498(16) 0.53085(11) 0.0325(6) Uani 1 1 d . . .
O5 O 0.7873(2) 0.82688(19) 0.50983(14) 0.0509(8) Uani 1 1 d . . .
O6 O 0.70837(17) 0.72010(15) 0.52521(12) 0.0355(7) Uani 1 1 d . . .
O7 O 0.86313(17) 0.60741(17) 0.44151(11) 0.0337(7) Uani 1 1 d . . .
O8 O 1.16008(19) 0.88544(19) 0.32965(15) 0.0544(9) Uani 1 1 d . . .
O9 O 1.13607(19) 0.86634(18) 0.24249(16) 0.0507(9) Uani 1 1 d . . .
O10 O 0.9740(2) 0.9328(2) 0.11996(16) 0.0619(10) Uani 1 1 d . . .
O11 O 1.04455(19) 0.8281(2) 0.10049(15) 0.0612(10) Uani 1 1 d . . .
O12 O 0.69025(16) 0.43990(14) 0.31782(11) 0.0286(6) Uani 1 1 d . . .
N1 N 1.1249(2) 0.8519(2) 0.29142(19) 0.0404(9) Uani 1 1 d . . .
N2 N 0.9814(2) 0.8615(3) 0.11628(17) 0.0463(10) Uani 1 1 d . . .
N3 N 0.78228(19) 0.53886(17) 0.32781(13) 0.0247(7) Uani 1 1 d . . .
N4 N 0.88310(18) 0.62524(18) 0.34294(14) 0.0271(7) Uani 1 1 d . . .
N5 N 0.79378(18) 0.64526(17) 0.26550(13) 0.0249(7) Uani 1 1 d . . .
C1 C 0.7895(3) 0.3328(2) 0.51807(18) 0.0375(10) Uani 1 1 d . . .
H1A H 0.8101 0.3581 0.5518 0.056 Uiso 1 1 calc R . .
H1B H 0.8362 0.3108 0.4973 0.056 Uiso 1 1 calc R . .
H1C H 0.7508 0.2909 0.5281 0.056 Uiso 1 1 calc R . .
C2 C 0.7458(3) 0.3914(2) 0.48317(17) 0.0305(9) Uani 1 1 d . . .
C3 C 0.5921(3) 0.4972(3) 0.58645(19) 0.0412(11) Uani 1 1 d . . .
H3A H 0.5727 0.4522 0.5650 0.062 Uiso 1 1 calc R . .
H3B H 0.5585 0.5430 0.5771 0.062 Uiso 1 1 calc R . .
H3C H 0.5867 0.4859 0.6261 0.062 Uiso 1 1 calc R . .
C4 C 0.6815(3) 0.5131(2) 0.57297(17) 0.0303(9) Uani 1 1 d . . .
C5 C 0.6390(3) 0.8400(3) 0.5140(2) 0.0473(12) Uani 1 1 d . . .
H5A H 0.6217 0.8531 0.5518 0.071 Uiso 1 1 calc R . .
H5B H 0.5966 0.8071 0.4966 0.071 Uiso 1 1 calc R . .
H5C H 0.6460 0.8880 0.4925 0.071 Uiso 1 1 calc R . .
C6 C 0.7199(3) 0.7964(3) 0.51588(17) 0.0362(10) Uani 1 1 d . . .
C7 C 0.7802(2) 0.6741(2) 0.54004(18) 0.0348(10) Uani 1 1 d . . .
H7A H 0.7856 0.6714 0.5808 0.042 Uiso 1 1 calc R . .
H7B H 0.8311 0.6986 0.5249 0.042 Uiso 1 1 calc R . .
C8 C 0.7700(2) 0.5923(2) 0.51633(17) 0.0293(9) Uani 1 1 d . . .
H8 H 0.8122 0.5571 0.5337 0.035 Uiso 1 1 calc R . .
C9 C 0.7783(2) 0.5876(2) 0.45389(17) 0.0295(9) Uani 1 1 d . . .
H9 H 0.7399 0.6258 0.4359 0.035 Uiso 1 1 calc R . .
C10 C 0.7667(2) 0.5060(2) 0.42805(16) 0.0269(9) Uani 1 1 d . . .
H10 H 0.7076 0.4957 0.4178 0.032 Uiso 1 1 calc R . .
C11 C 0.8233(2) 0.5083(2) 0.37744(17) 0.0263(8) Uani 1 1 d . . .
H11 H 0.8501 0.4566 0.3704 0.032 Uiso 1 1 calc R . .
C12 C 0.8882(2) 0.5727(2) 0.39081(17) 0.0281(9) Uani 1 1 d . . .
H12 H 0.9451 0.5498 0.3941 0.034 Uiso 1 1 calc R . .
C13 C 0.9801(2) 0.7256(2) 0.37259(18) 0.0328(9) Uani 1 1 d . . .
H13 H 0.9626 0.7185 0.4098 0.039 Uiso 1 1 calc R . .
C14 C 1.0414(2) 0.7803(2) 0.3601(2) 0.0375(11) Uani 1 1 d . . .
H14 H 1.0673 0.8097 0.3887 0.045 Uiso 1 1 calc R . .
C15 C 1.0633(2) 0.7908(2) 0.30591(19) 0.0337(10) Uani 1 1 d . . .
C16 C 1.0306(2) 0.7472(2) 0.26345(19) 0.0339(10) Uani 1 1 d . . .
H16 H 1.0482 0.7551 0.2263 0.041 Uiso 1 1 calc R . .
C17 C 0.9713(2) 0.6912(2) 0.27594(18) 0.0310(10) Uani 1 1 d . . .
H17 H 0.9487 0.6595 0.2474 0.037 Uiso 1 1 calc R . .
C18 C 0.9448(2) 0.6816(2) 0.33036(16) 0.0268(9) Uani 1 1 d . . .
C19 C 0.8183(2) 0.6058(2) 0.30837(16) 0.0237(8) Uani 1 1 d . . .
C20 C 0.7276(2) 0.6120(2) 0.23804(15) 0.0236(8) Uani 1 1 d . . .
C21 C 0.6905(2) 0.5432(2) 0.25054(16) 0.0229(8) Uani 1 1 d . . .
C22 C 0.7179(2) 0.5008(2) 0.29953(16) 0.0242(8) Uani 1 1 d . . .
C23 C 0.7669(2) 0.8050(2) 0.15763(17) 0.0320(10) Uani 1 1 d . . .
H23 H 0.7147 0.8289 0.1646 0.038 Uiso 1 1 calc R . .
C24 C 0.8341(3) 0.8498(2) 0.14166(18) 0.0373(10) Uani 1 1 d . . .
H24 H 0.8290 0.9048 0.1377 0.045 Uiso 1 1 calc R . .
C25 C 0.9087(2) 0.8131(3) 0.13155(18) 0.0361(10) Uani 1 1 d . . .
C26 C 0.9186(2) 0.7342(3) 0.13529(18) 0.0365(10) Uani 1 1 d . . .
H26 H 0.9705 0.7105 0.1273 0.044 Uiso 1 1 calc R . .
C27 C 0.8512(2) 0.6900(2) 0.15098(17) 0.0331(10) Uani 1 1 d . . .
H27 H 0.8561 0.6348 0.1533 0.040 Uiso 1 1 calc R . .
C28 C 0.7760(2) 0.7256(2) 0.16336(15) 0.0255(8) Uani 1 1 d . . .
C29 C 0.6233(2) 0.5077(2) 0.21649(15) 0.0232(8) Uani 1 1 d . . .
C30 C 0.6376(2) 0.4373(2) 0.18932(16) 0.0267(9) Uani 1 1 d . . .
H30 H 0.6892 0.4113 0.1938 0.032 Uiso 1 1 calc R . .
C31 C 0.5765(2) 0.4050(2) 0.15570(17) 0.0331(10) Uani 1 1 d . . .
H31 H 0.5867 0.3570 0.1372 0.040 Uiso 1 1 calc R . .
C32 C 0.5011(3) 0.4424(3) 0.14894(17) 0.0358(10) Uani 1 1 d . . .
H32 H 0.4597 0.4200 0.1259 0.043 Uiso 1 1 calc R . .
C33 C 0.4858(2) 0.5129(3) 0.17586(18) 0.0355(10) Uani 1 1 d . . .
H33 H 0.4344 0.5391 0.1709 0.043 Uiso 1 1 calc R . .
C34 C 0.5467(2) 0.5446(2) 0.21010(17) 0.0295(9) Uani 1 1 d . . .
H34 H 0.5359 0.5920 0.2293 0.035 Uiso 1 1 calc R . .
S2 S 0.28739(6) 0.27188(6) 0.12609(4) 0.0285(2) Uani 1 1 d . . .
O13 O 0.66823(18) 0.13971(16) 0.36310(14) 0.0444(8) Uani 1 1 d . . .
O14 O 0.64974(14) 0.26923(15) 0.35262(11) 0.0260(6) Uani 1 1 d . . .
O15 O 0.59708(18) 0.15385(19) 0.50504(13) 0.0442(8) Uani 1 1 d . . .
O16 O 0.49616(16) 0.18150(15) 0.44444(11) 0.0291(6) Uani 1 1 d . . .
O17 O 0.4121(2) 0.4201(2) 0.53715(16) 0.0606(11) Uani 1 1 d . . .
O18 O 0.40530(15) 0.32683(16) 0.47359(11) 0.0308(6) Uani 1 1 d . . .
O19 O 0.50283(15) 0.36785(14) 0.37692(10) 0.0244(6) Uani 1 1 d . . .
O20 O 0.2450(2) 0.70692(18) 0.36139(13) 0.0474(8) Uani 1 1 d . . .
O21 O 0.22491(18) 0.70646(16) 0.27311(12) 0.0375(7) Uani 1 1 d . . .
O22 O -0.0012(2) 0.5028(2) 0.23686(18) 0.0643(11) Uani 1 1 d . . .
O23 O 0.0504(2) 0.58196(18) 0.17641(14) 0.0548(9) Uani 1 1 d . . .
O24 O 0.57095(17) 0.20584(16) 0.20858(12) 0.0353(7) Uani 1 1 d . . .
N6 N 0.25038(19) 0.6760(2) 0.31610(15) 0.0325(8) Uani 1 1 d . . .
N7 N 0.0474(2) 0.5187(2) 0.20035(17) 0.0397(9) Uani 1 1 d . . .
N8 N 0.48835(18) 0.29527(17) 0.25037(13) 0.0230(7) Uani 1 1 d . . .
N9 N 0.42304(18) 0.39244(17) 0.29385(12) 0.0216(7) Uani 1 1 d . . .
N10 N 0.35555(18) 0.33104(18) 0.21769(13) 0.0233(7) Uani 1 1 d . . .
C35 C 0.7856(2) 0.2268(3) 0.36946(19) 0.0384(10) Uani 1 1 d . . .
H35A H 0.8193 0.1794 0.3726 0.058 Uiso 1 1 calc R . .
H35B H 0.7914 0.2579 0.4033 0.058 Uiso 1 1 calc R . .
H35C H 0.8043 0.2575 0.3376 0.058 Uiso 1 1 calc R . .
C36 C 0.6962(2) 0.2048(2) 0.36172(16) 0.0271(9) Uani 1 1 d . . .
C37 C 0.4991(3) 0.0537(2) 0.4789(2) 0.0451(12) Uani 1 1 d . . .
H37A H 0.5417 0.0143 0.4866 0.068 Uiso 1 1 calc R . .
H37B H 0.4740 0.0432 0.4427 0.068 Uiso 1 1 calc R . .
H37C H 0.4562 0.0515 0.5076 0.068 Uiso 1 1 calc R . .
C38 C 0.5381(3) 0.1334(2) 0.47847(18) 0.0336(10) Uani 1 1 d . . .
C39 C 0.2847(3) 0.4011(3) 0.4893(2) 0.0527(13) Uani 1 1 d . . .
H39A H 0.2502 0.3949 0.5224 0.079 Uiso 1 1 calc R . .
H39B H 0.2664 0.3643 0.4607 0.079 Uiso 1 1 calc R . .
H39C H 0.2794 0.4546 0.4753 0.079 Uiso 1 1 calc R . .
C40 C 0.3728(3) 0.3853(3) 0.50353(19) 0.0354(10) Uani 1 1 d . . .
C41 C 0.4929(2) 0.3132(2) 0.48353(16) 0.0283(9) Uani 1 1 d . . .
H41A H 0.5006 0.2887 0.5203 0.034 Uiso 1 1 calc R . .
H41B H 0.5232 0.3634 0.4832 0.034 Uiso 1 1 calc R . .
C42 C 0.5267(2) 0.2607(2) 0.43956(16) 0.0269(9) Uani 1 1 d . . .
H42 H 0.5886 0.2597 0.4428 0.032 Uiso 1 1 calc R . .
C43 C 0.5042(2) 0.2840(2) 0.38089(16) 0.0238(8) Uani 1 1 d . . .
H43 H 0.4476 0.2634 0.3720 0.029 Uiso 1 1 calc R . .
C44 C 0.5647(2) 0.2583(2) 0.33542(15) 0.0240(8) Uani 1 1 d . . .
H44 H 0.5536 0.2040 0.3221 0.029 Uiso 1 1 calc R . .
C45 C 0.5497(2) 0.3198(2) 0.29037(16) 0.0235(8) Uani 1 1 d . . .
H45 H 0.6026 0.3367 0.2723 0.028 Uiso 1 1 calc R . .
C46 C 0.5061(2) 0.3880(2) 0.32084(15) 0.0221(8) Uani 1 1 d . . .
H46 H 0.5375 0.4379 0.3155 0.027 Uiso 1 1 calc R . .
C47 C 0.3757(2) 0.5005(2) 0.35009(17) 0.0258(8) Uani 1 1 d . . .
H47 H 0.4070 0.4800 0.3801 0.031 Uiso 1 1 calc R . .
C48 C 0.3336(2) 0.5705(2) 0.35600(17) 0.0289(9) Uani 1 1 d . . .
H48 H 0.3358 0.5988 0.3898 0.035 Uiso 1 1 calc R . .
C49 C 0.2884(2) 0.5982(2) 0.31159(17) 0.0278(9) Uani 1 1 d . . .
C50 C 0.2803(2) 0.5576(2) 0.26317(17) 0.0285(9) Uani 1 1 d . . .
H50 H 0.2468 0.5774 0.2340 0.034 Uiso 1 1 calc R . .
C51 C 0.3213(2) 0.4873(2) 0.25725(17) 0.0283(9) Uani 1 1 d . . .
H51 H 0.3151 0.4577 0.2243 0.034 Uiso 1 1 calc R . .
C52 C 0.3719(2) 0.4600(2) 0.29991(16) 0.0225(8) Uani 1 1 d . . .
C53 C 0.4181(2) 0.3393(2) 0.25147(15) 0.0223(8) Uani 1 1 d . . .
C54 C 0.3680(2) 0.2778(2) 0.17617(15) 0.0241(8) Uani 1 1 d . . .
C55 C 0.4377(2) 0.2330(2) 0.16842(15) 0.0231(8) Uani 1 1 d . . .
C56 C 0.5039(2) 0.2405(2) 0.20859(16) 0.0255(8) Uani 1 1 d . . .
C57 C 0.1745(2) 0.3366(2) 0.19929(17) 0.0286(9) Uani 1 1 d . . .
H57 H 0.1833 0.2920 0.2219 0.034 Uiso 1 1 calc R . .
C58 C 0.1190(2) 0.3935(2) 0.21585(18) 0.0315(9) Uani 1 1 d . . .
H58 H 0.0893 0.3881 0.2496 0.038 Uiso 1 1 calc R . .
C59 C 0.1073(2) 0.4579(2) 0.18286(18) 0.0325(10) Uani 1 1 d . . .
C60 C 0.1470(3) 0.4668(2) 0.13309(18) 0.0406(11) Uani 1 1 d . . .
H60 H 0.1369 0.5112 0.1105 0.049 Uiso 1 1 calc R . .
C61 C 0.2024(3) 0.4090(2) 0.11660(19) 0.0421(11) Uani 1 1 d . . .
H61 H 0.2304 0.4138 0.0821 0.050 Uiso 1 1 calc R . .
C62 C 0.2173(2) 0.3445(2) 0.14998(16) 0.0271(9) Uani 1 1 d . . .
C63 C 0.4528(2) 0.1815(2) 0.12055(17) 0.0261(8) Uani 1 1 d . . .
C64 C 0.4973(3) 0.2093(3) 0.07495(17) 0.0369(10) Uani 1 1 d . . .
H64 H 0.5121 0.2630 0.0734 0.044 Uiso 1 1 calc R . .
C65 C 0.5201(3) 0.1604(3) 0.03220(19) 0.0460(12) Uani 1 1 d . . .
H65 H 0.5514 0.1801 0.0019 0.055 Uiso 1 1 calc R . .
C66 C 0.4974(3) 0.0825(3) 0.0336(2) 0.0440(12) Uani 1 1 d . . .
H66 H 0.5127 0.0485 0.0042 0.053 Uiso 1 1 calc R . .
C67 C 0.4523(3) 0.0547(3) 0.0778(2) 0.0378(11) Uani 1 1 d . . .
H67 H 0.4362 0.0013 0.0787 0.045 Uiso 1 1 calc R . .
C68 C 0.4299(2) 0.1037(2) 0.12116(18) 0.0303(9) Uani 1 1 d . . .
H68 H 0.3988 0.0836 0.1514 0.036 Uiso 1 1 calc R . .

loop_
_atom_site_aniso_label
_atom_site_aniso_U_11
_atom_site_aniso_U_22
_atom_site_aniso_U_33
_atom_site_aniso_U_23
_atom_site_aniso_U_13
_atom_site_aniso_U_12
S1 0.0278(5) 0.0269(5) 0.0292(5) 0.0040(4) -0.0028(4) -0.0037(4)
O1 0.0339(16) 0.0310(16) 0.0474(19) 0.0067(14) -0.0037(14) -0.0071(13)
O2 0.0288(14) 0.0251(14) 0.0329(16) 0.0075(12) -0.0053(12) 0.0004(12)
O3 0.0443(17) 0.0366(17) 0.0346(18) 0.0069(14) -0.0040(14) 0.0071(14)
O4 0.0320(15) 0.0342(16) 0.0313(16) 0.0041(13) -0.0008(13) -0.0028(13)
O5 0.0514(19) 0.0453(19) 0.056(2) 0.0138(17) -0.0023(17) -0.0088(17)
O6 0.0354(15) 0.0259(15) 0.0453(18) -0.0033(13) -0.0059(14) 0.0041(13)
O7 0.0353(15) 0.0367(16) 0.0290(16) -0.0053(13) -0.0003(13) -0.0072(13)
O8 0.0439(18) 0.0445(19) 0.075(3) -0.0175(19) 0.0090(17) -0.0235(16)
O9 0.0453(18) 0.0434(19) 0.064(3) 0.0051(18) 0.0135(18) -0.0084(16)
O10 0.068(2) 0.056(2) 0.062(3) 0.004(2) 0.0105(19) -0.032(2)
O11 0.0293(16) 0.090(3) 0.064(2) 0.021(2) 0.0034(16) -0.0111(19)
O12 0.0299(14) 0.0234(13) 0.0324(16) 0.0046(12) -0.0039(13) -0.0077(12)
N1 0.0295(19) 0.0266(19) 0.065(3) -0.006(2) 0.010(2) -0.0006(16)
N2 0.043(2) 0.057(3) 0.039(2) 0.010(2) -0.0024(19) -0.017(2)
N3 0.0270(16) 0.0212(16) 0.0258(18) 0.0001(13) -0.0017(14) -0.0008(14)
N4 0.0262(16) 0.0222(16) 0.0330(19) -0.0010(15) -0.0028(15) -0.0081(14)
N5 0.0249(16) 0.0212(16) 0.0287(18) -0.0001(14) -0.0034(15) -0.0005(13)
C1 0.043(2) 0.026(2) 0.043(3) 0.009(2) 0.002(2) 0.002(2)
C2 0.040(2) 0.020(2) 0.031(2) -0.0030(18) -0.0009(19) -0.0042(18)
C3 0.044(3) 0.038(3) 0.041(3) 0.004(2) 0.000(2) -0.005(2)
C4 0.040(2) 0.025(2) 0.025(2) -0.0019(17) -0.002(2) 0.0025(19)
C5 0.059(3) 0.040(3) 0.043(3) 0.002(2) 0.004(2) 0.008(2)
C6 0.047(3) 0.036(2) 0.026(2) -0.0016(18) -0.001(2) -0.004(2)
C7 0.029(2) 0.038(2) 0.037(3) -0.007(2) -0.0047(19) -0.0036(19)
C8 0.028(2) 0.031(2) 0.029(2) 0.0028(18) -0.0029(18) 0.0011(17)
C9 0.0235(19) 0.027(2) 0.038(3) 0.0012(17) -0.0082(18) -0.0018(17)
C10 0.028(2) 0.022(2) 0.030(2) 0.0042(17) -0.0067(17) 0.0002(17)
C11 0.0266(19) 0.0196(18) 0.033(2) -0.0004(17) -0.0046(18) -0.0013(16)
C12 0.0234(19) 0.0223(19) 0.039(3) 0.0033(18) -0.0038(18) -0.0029(16)
C13 0.038(2) 0.028(2) 0.033(2) 0.0025(19) -0.0043(19) -0.0055(18)
C14 0.032(2) 0.032(2) 0.049(3) -0.004(2) -0.003(2) -0.0085(18)
C15 0.0231(19) 0.022(2) 0.056(3) 0.002(2) 0.002(2) -0.0002(16)
C16 0.0242(19) 0.039(2) 0.039(3) -0.004(2) 0.0049(19) -0.0018(18)
C17 0.0272(19) 0.030(2) 0.036(3) -0.0104(18) -0.0020(18) -0.0024(17)
C18 0.0249(18) 0.0222(19) 0.033(2) 0.0001(17) -0.0018(17) 0.0020(16)
C19 0.0213(17) 0.0190(18) 0.031(2) -0.0069(17) 0.0010(17) -0.0010(15)
C20 0.0222(18) 0.0251(19) 0.024(2) -0.0008(16) 0.0020(16) 0.0008(16)
C21 0.0203(17) 0.0192(18) 0.029(2) -0.0023(16) -0.0031(16) 0.0009(15)
C22 0.0183(17) 0.024(2) 0.030(2) -0.0038(17) 0.0000(16) -0.0010(16)
C23 0.032(2) 0.029(2) 0.035(2) 0.0071(18) 0.0075(18) 0.0012(17)
C24 0.046(3) 0.029(2) 0.037(3) 0.0061(19) 0.004(2) -0.0021(19)
C25 0.034(2) 0.042(3) 0.032(3) 0.007(2) 0.0014(19) -0.0085(19)
C26 0.028(2) 0.047(3) 0.034(3) 0.005(2) 0.0007(19) 0.000(2)
C27 0.036(2) 0.027(2) 0.037(3) 0.0031(18) 0.0022(19) 0.0032(18)
C28 0.0285(19) 0.025(2) 0.023(2) -0.0005(16) -0.0002(16) -0.0030(17)
C29 0.0241(18) 0.024(2) 0.021(2) 0.0049(16) 0.0021(16) -0.0044(16)
C30 0.0260(19) 0.027(2) 0.027(2) 0.0009(17) 0.0014(17) -0.0021(16)
C31 0.036(2) 0.034(2) 0.029(2) -0.0033(19) 0.0040(19) -0.0095(19)
C32 0.040(2) 0.044(3) 0.023(2) 0.009(2) -0.009(2) -0.018(2)
C33 0.0211(19) 0.045(3) 0.041(3) 0.012(2) -0.0077(19) -0.0049(18)
C34 0.033(2) 0.027(2) 0.028(2) 0.0025(18) 0.0024(18) 0.0019(18)
S2 0.0296(5) 0.0271(5) 0.0287(5) -0.0050(4) -0.0075(4) 0.0040(4)
O13 0.0401(17) 0.0247(16) 0.068(2) 0.0013(15) -0.0127(16) 0.0063(13)
O14 0.0199(12) 0.0239(13) 0.0341(16) 0.0001(12) -0.0033(11) 0.0003(11)
O15 0.0346(16) 0.052(2) 0.046(2) 0.0141(16) -0.0070(15) 0.0108(15)
O16 0.0315(14) 0.0229(14) 0.0330(16) 0.0026(12) 0.0033(12) 0.0021(12)
O17 0.0410(18) 0.072(2) 0.069(3) -0.046(2) 0.0072(18) -0.0055(17)
O18 0.0235(13) 0.0339(15) 0.0349(16) -0.0062(13) -0.0006(12) 0.0031(12)
O19 0.0302(13) 0.0207(13) 0.0224(14) 0.0014(11) -0.0056(12) 0.0030(11)
O20 0.068(2) 0.0376(18) 0.0366(19) -0.0109(15) -0.0014(16) 0.0189(16)
O21 0.0443(17) 0.0268(15) 0.0415(18) -0.0001(13) -0.0055(15) 0.0105(14)
O22 0.0452(19) 0.046(2) 0.102(3) 0.001(2) 0.029(2) 0.0077(17)
O23 0.081(2) 0.0371(19) 0.047(2) -0.0007(16) -0.0035(19) 0.0222(17)
O24 0.0350(15) 0.0340(16) 0.0369(17) -0.0068(13) -0.0056(13) 0.0087(13)
N6 0.0306(17) 0.0297(18) 0.037(2) -0.0001(18) -0.0002(16) 0.0105(15)
N7 0.043(2) 0.028(2) 0.048(3) -0.0090(18) -0.010(2) 0.0051(17)
N8 0.0228(15) 0.0203(15) 0.0258(18) -0.0021(13) -0.0025(14) 0.0013(13)
N9 0.0266(16) 0.0178(15) 0.0205(17) -0.0018(13) -0.0034(13) -0.0002(13)
N10 0.0238(15) 0.0214(16) 0.0247(18) 0.0011(14) -0.0022(13) -0.0021(14)
C35 0.0227(19) 0.045(3) 0.048(3) 0.000(2) -0.0042(19) 0.0047(19)
C36 0.0269(19) 0.028(2) 0.027(2) -0.0015(17) -0.0034(17) 0.0069(17)
C37 0.065(3) 0.027(2) 0.043(3) 0.006(2) 0.009(3) 0.008(2)
C38 0.036(2) 0.034(2) 0.031(3) 0.0044(19) 0.006(2) 0.0110(19)
C39 0.045(3) 0.058(3) 0.055(3) -0.011(3) 0.007(3) 0.008(3)
C40 0.030(2) 0.036(2) 0.040(3) -0.007(2) 0.010(2) -0.001(2)
C41 0.028(2) 0.028(2) 0.028(2) 0.0010(17) -0.0017(18) -0.0031(17)
C42 0.0276(19) 0.0213(19) 0.032(2) 0.0036(17) -0.0035(17) -0.0014(16)
C43 0.0224(17) 0.0219(19) 0.027(2) 0.0011(16) -0.0052(17) 0.0016(15)
C44 0.0189(17) 0.026(2) 0.027(2) 0.0001(16) -0.0046(16) -0.0032(15)
C45 0.0182(17) 0.0194(18) 0.033(2) -0.0022(17) -0.0020(16) -0.0001(15)
C46 0.0210(17) 0.0213(18) 0.024(2) -0.0002(16) -0.0029(17) 0.0001(15)
C47 0.0282(19) 0.0220(19) 0.027(2) 0.0001(17) -0.0038(17) 0.0020(17)
C48 0.034(2) 0.027(2) 0.026(2) -0.0037(17) 0.0039(18) -0.0023(17)
C49 0.0249(19) 0.0197(18) 0.039(2) -0.0005(17) -0.0004(19) 0.0045(16)
C50 0.0282(19) 0.026(2) 0.031(2) 0.0023(17) -0.0028(18) 0.0026(17)
C51 0.034(2) 0.0208(19) 0.030(2) -0.0025(17) -0.0002(18) -0.0001(17)
C52 0.0191(17) 0.0182(18) 0.030(2) 0.0028(16) 0.0047(16) -0.0002(15)
C53 0.0246(18) 0.0175(18) 0.025(2) 0.0042(16) -0.0004(16) -0.0003(15)
C54 0.0273(19) 0.0225(19) 0.022(2) 0.0043(17) -0.0052(16) -0.0054(16)
C55 0.0281(19) 0.0146(17) 0.027(2) 0.0008(16) -0.0009(16) 0.0038(16)
C56 0.0258(19) 0.0206(19) 0.030(2) 0.0013(16) 0.0022(17) 0.0037(16)
C57 0.0283(19) 0.0228(19) 0.035(2) 0.0058(18) -0.0083(18) -0.0014(17)
C58 0.029(2) 0.025(2) 0.041(3) -0.0015(19) -0.0018(19) -0.0018(17)
C59 0.034(2) 0.029(2) 0.034(3) -0.012(2) -0.009(2) 0.0044(18)
C60 0.062(3) 0.031(2) 0.029(3) 0.0033(19) -0.009(2) 0.015(2)
C61 0.052(3) 0.040(2) 0.034(3) 0.001(2) 0.001(2) 0.014(2)
C62 0.0275(19) 0.025(2) 0.029(2) -0.0054(17) -0.0057(18) 0.0012(17)
C63 0.0232(18) 0.026(2) 0.029(2) -0.0062(18) -0.0057(17) 0.0023(16)
C64 0.043(2) 0.037(2) 0.031(2) -0.0048(19) 0.001(2) -0.007(2)
C65 0.042(3) 0.068(3) 0.028(3) -0.009(2) 0.006(2) -0.007(2)
C66 0.040(2) 0.054(3) 0.038(3) -0.022(2) -0.006(2) 0.012(2)
C67 0.032(2) 0.029(2) 0.052(3) -0.015(2) -0.014(2) 0.0088(19)
C68 0.0266(19) 0.029(2) 0.036(2) -0.0024(19) 0.0012(18) 0.0010(17)

loop_
_atom_type_symbol
_atom_type_description
_atom_type_scat_dispersion_real
_atom_type_scat_dispersion_imag
_atom_type_scat_source
C C 0.0033 0.0016 'International Tables Vol C Tables 4.2.6.8 and 6.1.1.4'
H H 0.0000 0.0000 'International Tables Vol C Tables 4.2.6.8 and 6.1.1.4'
N N 0.0061 0.0033 'International Tables Vol C Tables 4.2.6.8 and 6.1.1.4'
O O 0.0106 0.0060 'International Tables Vol C Tables 4.2.6.8 and 6.1.1.4'
S S 0.1246 0.1234 'International Tables Vol C Tables 4.2.6.8 and 6.1.1.4'

loop_
_geom_angle_atom_site_label_1
_geom_angle_atom_site_label_2
_geom_angle_atom_site_label_3
_geom_angle
_geom_angle_site_symmetry_1
_geom_angle_site_symmetry_3
_geom_angle_publ_flag
C28 S1 C20 101.72(17) . . ?
C2 O2 C10 117.3(3) . . ?
C4 O4 C8 117.7(3) . . ?
C6 O6 C7 117.6(3) . . ?
C12 O7 C9 110.5(3) . . ?
O9 N1 O8 124.5(4) . . ?
O9 N1 C15 118.0(4) . . ?
O8 N1 C15 117.5(4) . . ?
O11 N2 O10 124.3(4) . . ?
O11 N2 C25 118.2(4) . . ?
O10 N2 C25 117.5(4) . . ?
C19 N3 C22 122.4(3) . . ?
C19 N3 C11 112.9(3) . . ?
C22 N3 C11 124.4(3) . . ?
C19 N4 C18 124.5(3) . . ?
C19 N4 C12 111.8(3) . . ?
C18 N4 C12 123.2(3) . . ?
C19 N5 C20 113.8(3) . . ?
O1 C2 O2 122.6(4) . . ?
O1 C2 C1 126.5(4) . . ?
O2 C2 C1 110.9(3) . . ?
O3 C4 O4 123.3(4) . . ?
O3 C4 C3 125.8(4) . . ?
O4 C4 C3 110.9(3) . . ?
O5 C6 O6 124.3(4) . . ?
O5 C6 C5 124.0(4) . . ?
O6 C6 C5 111.7(4) . . ?
O6 C7 C8 108.8(3) . . ?
O4 C8 C9 107.7(3) . . ?
O4 C8 C7 107.8(3) . . ?
C9 C8 C7 114.5(3) . . ?
O7 C9 C8 106.1(3) . . ?
O7 C9 C10 104.2(3) . . ?
C8 C9 C10 116.2(3) . . ?
O2 C10 C11 106.6(3) . . ?
O2 C10 C9 110.3(3) . . ?
C11 C10 C9 103.3(3) . . ?
N3 C11 C10 113.3(3) . . ?
N3 C11 C12 102.7(3) . . ?
C10 C11 C12 104.7(3) . . ?
O7 C12 N4 114.0(3) . . ?
O7 C12 C11 106.6(3) . . ?
N4 C12 C11 103.5(3) . . ?
C18 C13 C14 119.7(4) . . ?
C15 C14 C13 118.5(4) . . ?
C14 C15 C16 122.9(4) . . ?
C14 C15 N1 119.4(4) . . ?
C16 C15 N1 117.7(4) . . ?
C15 C16 C17 118.6(4) . . ?
C16 C17 C18 119.9(4) . . ?
C13 C18 C17 120.2(4) . . ?
C13 C18 N4 119.9(4) . . ?
C17 C18 N4 119.8(3) . . ?
N5 C19 N3 125.6(3) . . ?
N5 C19 N4 126.0(3) . . ?
N3 C19 N4 108.4(3) . . ?
C21 C20 N5 126.4(3) . . ?
C21 C20 S1 118.9(3) . . ?
N5 C20 S1 114.6(3) . . ?
C20 C21 C22 118.7(3) . . ?
C20 C21 C29 123.6(3) . . ?
C22 C21 C29 117.7(3) . . ?
O12 C22 N3 119.5(3) . . ?
O12 C22 C21 127.7(3) . . ?
N3 C22 C21 112.8(3) . . ?
C28 C23 C24 119.6(4) . . ?
C25 C24 C23 118.6(4) . . ?
C26 C25 C24 122.9(4) . . ?
C26 C25 N2 118.6(4) . . ?
C24 C25 N2 118.6(4) . . ?
C25 C26 C27 118.1(4) . . ?
C26 C27 C28 120.4(4) . . ?
C23 C28 C27 120.4(4) . . ?
C23 C28 S1 118.7(3) . . ?
C27 C28 S1 120.7(3) . . ?
C30 C29 C34 119.1(4) . . ?
C30 C29 C21 119.6(3) . . ?
C34 C29 C21 121.2(3) . . ?
C31 C30 C29 120.3(4) . . ?
C32 C31 C30 120.4(4) . . ?
C31 C32 C33 120.1(4) . . ?
C34 C33 C32 119.4(4) . . ?
C33 C34 C29 120.7(4) . . ?
C62 S2 C54 101.74(17) . . ?
C36 O14 C44 117.8(3) . . ?
C38 O16 C42 116.9(3) . . ?
C40 O18 C41 114.3(3) . . ?
C46 O19 C43 108.1(3) . . ?
O20 N6 O21 123.3(3) . . ?
O20 N6 C49 119.3(3) . . ?
O21 N6 C49 117.4(3) . . ?
O22 N7 O23 124.5(4) . . ?
O22 N7 C59 118.1(4) . . ?
O23 N7 C59 117.4(4) . . ?
C53 N8 C56 122.3(3) . . ?
C53 N8 C45 113.2(3) . . ?
C56 N8 C45 123.6(3) . . ?
C53 N9 C52 125.5(3) . . ?
C53 N9 C46 110.2(3) . . ?
C52 N9 C46 120.9(3) . . ?
C53 N10 C54 114.6(3) . . ?
O13 C36 O14 123.6(3) . . ?
O13 C36 C35 126.1(4) . . ?
O14 C36 C35 110.2(3) . . ?
O15 C38 O16 123.1(4) . . ?
O15 C38 C37 126.4(4) . . ?
O16 C38 C37 110.5(4) . . ?
O17 C40 O18 122.3(4) . . ?
O17 C40 C39 125.1(4) . . ?
O18 C40 C39 112.6(4) . . ?
O18 C41 C42 109.5(3) . . ?
O16 C42 C41 112.4(3) . . ?
O16 C42 C43 104.0(3) . . ?
C41 C42 C43 114.7(3) . . ?
O19 C43 C42 109.2(3) . . ?
O19 C43 C44 104.4(3) . . ?
C42 C43 C44 116.2(3) . . ?
O14 C44 C43 111.1(3) . . ?
O14 C44 C45 105.3(3) . . ?
C43 C44 C45 102.1(3) . . ?
N8 C45 C44 112.5(3) . . ?
N8 C45 C46 103.1(3) . . ?
C44 C45 C46 104.6(3) . . ?
O19 C46 N9 113.7(3) . . ?
O19 C46 C45 106.9(3) . . ?
N9 C46 C45 103.7(3) . . ?
C48 C47 C52 119.9(4) . . ?
C49 C48 C47 118.4(4) . . ?
C50 C49 C48 122.7(3) . . ?
C50 C49 N6 119.0(3) . . ?
C48 C49 N6 118.3(4) . . ?
C49 C50 C51 119.1(4) . . ?
C50 C51 C52 119.7(4) . . ?
C51 C52 C47 119.9(3) . . ?
C51 C52 N9 122.2(3) . . ?
C47 C52 N9 117.8(3) . . ?
N10 C53 N8 124.7(3) . . ?
N10 C53 N9 125.7(3) . . ?
N8 C53 N9 109.6(3) . . ?
N10 C54 C55 126.3(3) . . ?
N10 C54 S2 115.4(3) . . ?
C55 C54 S2 118.2(3) . . ?
C54 C55 C56 117.5(3) . . ?
C54 C55 C63 125.2(3) . . ?
C56 C55 C63 117.2(3) . . ?
O24 C56 N8 118.7(3) . . ?
O24 C56 C55 127.1(4) . . ?
N8 C56 C55 114.2(3) . . ?
C58 C57 C62 120.2(4) . . ?
C59 C58 C57 119.1(4) . . ?
C60 C59 C58 122.3(4) . . ?
C60 C59 N7 118.4(4) . . ?
C58 C59 N7 119.3(4) . . ?
C59 C60 C61 118.1(4) . . ?
C62 C61 C60 120.7(4) . . ?
C57 C62 C61 119.5(4) . . ?
C57 C62 S2 121.9(3) . . ?
C61 C62 S2 118.6(3) . . ?
C68 C63 C64 118.2(4) . . ?
C68 C63 C55 121.7(4) . . ?
C64 C63 C55 119.9(3) . . ?
C65 C64 C63 121.3(4) . . ?
C64 C65 C66 119.8(4) . . ?
C67 C66 C65 119.4(4) . . ?
C66 C67 C68 120.8(4) . . ?
C63 C68 C67 120.4(4) . . ?

loop_
_geom_bond_atom_site_label_1
_geom_bond_atom_site_label_2
_geom_bond_distance
_geom_bond_site_symmetry_2
_geom_bond_publ_flag
S1 C28 1.779(4) . ?
S1 C20 1.785(4) . ?
O1 C2 1.201(5) . ?
O2 C2 1.362(5) . ?
O2 C10 1.444(4) . ?
O3 C4 1.208(5) . ?
O4 C4 1.355(5) . ?
O4 C8 1.446(5) . ?
O5 C6 1.214(5) . ?
O6 C6 1.340(5) . ?
O6 C7 1.445(5) . ?
O7 C12 1.420(5) . ?
O7 C9 1.440(5) . ?
O8 N1 1.226(5) . ?
O9 N1 1.221(5) . ?
O10 N2 1.231(5) . ?
O11 N2 1.228(5) . ?
O12 C22 1.217(4) . ?
N1 C15 1.484(5) . ?
N2 C25 1.481(5) . ?
N3 C19 1.367(5) . ?
N3 C22 1.403(5) . ?
N3 C11 1.465(5) . ?
N4 C19 1.378(5) . ?
N4 C18 1.419(5) . ?
N4 C12 1.467(5) . ?
N5 C19 1.298(5) . ?
N5 C20 1.378(5) . ?
C1 C2 1.487(6) . ?
C3 C4 1.501(6) . ?
C5 C6 1.501(6) . ?
C7 C8 1.522(5) . ?
C8 C9 1.516(6) . ?
C9 C10 1.541(5) . ?
C10 C11 1.525(5) . ?
C11 C12 1.554(5) . ?
C13 C18 1.390(5) . ?
C13 C14 1.393(6) . ?
C14 C15 1.369(6) . ?
C15 C16 1.374(6) . ?
C16 C17 1.386(5) . ?
C17 C18 1.392(6) . ?
C20 C21 1.355(5) . ?
C21 C22 1.457(5) . ?
C21 C29 1.489(5) . ?
C23 C28 1.376(5) . ?
C23 C24 1.382(5) . ?
C24 C25 1.378(6) . ?
C25 C26 1.363(6) . ?
C26 C27 1.378(6) . ?
C27 C28 1.388(5) . ?
C29 C30 1.391(5) . ?
C29 C34 1.396(5) . ?
C30 C31 1.390(5) . ?
C31 C32 1.383(6) . ?
C32 C33 1.393(6) . ?
C33 C34 1.393(6) . ?
S2 C62 1.776(4) . ?
S2 C54 1.778(4) . ?
O13 C36 1.202(5) . ?
O14 C36 1.352(4) . ?
O14 C44 1.444(4) . ?
O15 C38 1.199(5) . ?
O16 C38 1.346(5) . ?
O16 C42 1.447(4) . ?
O17 C40 1.189(5) . ?
O18 C40 1.341(5) . ?
O18 C41 1.450(4) . ?
O19 C46 1.399(4) . ?
O19 C43 1.439(4) . ?
O20 N6 1.218(4) . ?
O21 N6 1.232(4) . ?
O22 N7 1.211(5) . ?
O23 N7 1.229(5) . ?
O24 C56 1.232(4) . ?
N6 C49 1.471(5) . ?
N7 C59 1.481(5) . ?
N8 C53 1.360(4) . ?
N8 C56 1.400(5) . ?
N8 C45 1.445(5) . ?
N9 C53 1.371(5) . ?
N9 C52 1.428(4) . ?
N9 C46 1.491(4) . ?
N10 C53 1.305(5) . ?
N10 C54 1.370(5) . ?
C35 C36 1.500(5) . ?
C37 C38 1.504(6) . ?
C39 C40 1.486(6) . ?
C41 C42 1.494(5) . ?
C42 C43 1.517(5) . ?
C43 C44 1.534(5) . ?
C44 C45 1.534(5) . ?
C45 C46 1.550(5) . ?
C47 C48 1.384(5) . ?
C47 C52 1.397(5) . ?
C48 C49 1.380(5) . ?
C49 C50 1.368(5) . ?
C50 C51 1.380(5) . ?
C51 C52 1.395(5) . ?
C54 C55 1.372(5) . ?
C55 C56 1.447(5) . ?
C55 C63 1.474(5) . ?
C57 C58 1.381(5) . ?
C57 C62 1.383(5) . ?
C58 C59 1.374(6) . ?
C59 C60 1.370(6) . ?
C60 C61 1.391(6) . ?
C61 C62 1.389(6) . ?
C63 C68 1.383(5) . ?
C63 C64 1.398(6) . ?
C64 C65 1.380(6) . ?
C65 C66 1.385(7) . ?
C66 C67 1.377(7) . ?
C67 C68 1.390(6) . ?
